data_4024136
loop_
_publ_author_name
'Nicolas Joubert'
'Radek Pohl'
'Blanka Klepet\'a\<rov\'a'
'Michal Hocek'

_publ_section_title
;
 Modular and Practical Synthesis of 6-Substituted Pyridin-3-yl C-Nucleosides
;
_journal_name_full 'Journal of Organic Chemistry'
_journal_page_first 6797
_journal_page_last 6805
_journal_paper_doi 10.1021/jo0709504
_journal_volume 72
_journal_year 2007
_chemical_absolute_configuration ad
_chemical_formula_moiety 'C12 H18 N2 O3'
_chemical_formula_sum 'C12 H18 N2 O3'
_chemical_formula_weight 238.29
_space_group_IT_number 19
_symmetry_cell_setting orthorhombic
_symmetry_space_group_name_Hall 'P 2ac 2ab'
_symmetry_space_group_name_H-M 'P 21 21 21'
_atom_sites_solution_hydrogens geom
_atom_sites_solution_primary direct
_audit_creation_date 07-03-29
_audit_creation_method CRYSTALS_ver_12.84
_cell_angle_alpha 90
_cell_angle_beta 90
_cell_angle_gamma 90
_cell_formula_units_Z 4
_cell_length_a 5.6723(1)
_cell_length_b 10.6767(1)
_cell_length_c 19.4350(1)
_cell_measurement_reflns_used 0
_cell_measurement_temperature 150
_cell_measurement_theta_max 76
_cell_measurement_theta_min 4
_cell_volume 1177.01(2)
_computing_cell_refinement 'CrysAlis RED, (Oxford Diffraction, 2002)'
_computing_data_collection 'Xcalibur, (Oxford Diffraction, 2002)'
_computing_data_reduction 'CrysAlis RED, (Oxford Diffraction, 2002)'
_computing_molecular_graphics 'CAMERON (Watkin et al., 1996)'
_computing_publication_material 'CRYSTALS (Betteridge et al., 2003)'
_computing_structure_refinement 'CRYSTALS (Betteridge et al., 2003)'
_computing_structure_solution 'SIR92 (Altomare et al., 1994)'
_diffrn_ambient_temperature 150
_diffrn_measured_fraction_theta_full 0.996
_diffrn_measured_fraction_theta_max 0.975
_diffrn_measurement_device_type 'Oxford Diffraction XCALIBUR'
_diffrn_measurement_method '\f & \w scans'
_diffrn_radiation_monochromator graphite
_diffrn_radiation_type 'Cu K\a'
_diffrn_radiation_wavelength 1.54184
_diffrn_reflns_av_R_equivalents 0.067
_diffrn_reflns_limit_h_max 7
_diffrn_reflns_limit_h_min -7
_diffrn_reflns_limit_k_max 12
_diffrn_reflns_limit_k_min -13
_diffrn_reflns_limit_l_max 24
_diffrn_reflns_limit_l_min -24
_diffrn_reflns_number 17723
_diffrn_reflns_theta_full 68.115
_diffrn_reflns_theta_max 76.534
_diffrn_reflns_theta_min 4.550
_diffrn_standards_number 0
_exptl_absorpt_coefficient_mu 0.798
_exptl_absorpt_correction_T_max 0.95
_exptl_absorpt_correction_T_min 0.88
_exptl_absorpt_correction_type analytical
_exptl_absorpt_process_details
; 
 Analytical Absorption (De Meulenaer & Tompa, 1965) 
;
_exptl_crystal_colour colourless
_exptl_crystal_density_diffrn 1.345
_exptl_crystal_description plate
_exptl_crystal_F_000 512
_exptl_crystal_size_max 0.46
_exptl_crystal_size_mid 0.16
_exptl_crystal_size_min 0.07
_refine_diff_density_max 0.16
_refine_diff_density_min -0.16
_refine_ls_abs_structure_details 'Flack (1983), 973 Friedel-pairs'
_refine_ls_abs_structure_Flack -0.1(2)
_refine_ls_extinction_coef 64(5)
_refine_ls_extinction_method 'Larson (1970), Equation 22'
_refine_ls_goodness_of_fit_ref 1.0980
_refine_ls_hydrogen_treatment constr
_refine_ls_matrix_type full
_refine_ls_number_parameters 156
_refine_ls_number_reflns 1947
_refine_ls_number_restraints 0
_refine_ls_R_factor_all 0.0401
_refine_ls_R_factor_gt 0.0340
_refine_ls_shift/su_max 0.000168
_refine_ls_structure_factor_coef F
_refine_ls_weighting_details
;
 Method, part 1, Chebychev polynomial, (Watkin, 1994, Prince, 1982) 
 [weight] = 1.0/[A~0~*T~0~(x)+A~1~*T~1~(x) ... +A~n-1~]*T~n-1~(x)] 
 where A~i~ are the Chebychev coefficients listed below and x= Fcalc/Fmax 
 Method = Robust Weighting (Prince, 1982) 
 W = [weight] * [1-(deltaF/6*sigmaF)^2^]^2^ 
 A~i~ are: 
 2.89 1.44 0.941 
;
_refine_ls_weighting_scheme calc
_refine_ls_wR_factor_all 0.0440
_refine_ls_wR_factor_gt 0.0374
_refine_ls_wR_factor_ref 0.0374
_reflns_limit_h_max 7
_reflns_limit_h_min -7
_reflns_limit_k_max 13
_reflns_limit_k_min 0
_reflns_limit_l_max 24
_reflns_limit_l_min 0
_reflns_number_gt 1947
_reflns_number_total 2401
_reflns_threshold_expression I>2.0\s(I)
_oxford_diffrn_Wilson_B_factor 2.28
_oxford_diffrn_Wilson_scale 0.02
_oxford_refine_ls_scale 6.620(15)
_oxford_structure_analysis_title 'ABS in P2(1)2(1)2(1)'
_cod_data_source_file jo0709504-File004.cif
_cod_data_source_block CRYSTALS_cif
_cod_depositor_comments
;
The following automatic conversions were performed:
'_symmetry_cell_setting' value 'Orthorhombic' changed to 'orthorhombic'
according to '/home/saulius/struct/CIF-dictionaries/cif_core.dic'
dictionary named 'cif_core.dic' version 2.4.1 from 2010-06-29.

Automatic conversion script
Id: cif_fix_enum 1527 2010-12-29 10:47:43Z saulius 
;
_cod_original_sg_symbol_H-M 'P 21 21 21 '
_cod_database_code 4024136

loop_
_symmetry_equiv_pos_as_xyz
x,y,z
x+1/2,-y+1/2,-z
-x,y+1/2,-z+1/2
-x+1/2,-y,z+1/2

loop_
_atom_site_label
_atom_site_type_symbol
_atom_site_fract_x
_atom_site_fract_y
_atom_site_fract_z
_atom_site_U_iso_or_equiv
_atom_site_occupancy
_atom_site_adp_type
_atom_site_refinement_flags_posn
_atom_site_refinement_flags_adp
_atom_site_refinement_flags_occupancy
_atom_site_disorder_assembly
_atom_site_disorder_group
_atom_site_attached_hydrogens
O11 O 0.7175(2) 0.76373(12) 0.15328(6) 0.0253 1.0000 Uani . . . . . .
O13 O 0.9017(2) 0.59207(13) -0.00025(6) 0.0286 1.0000 Uani . . . . . .
O14 O 1.2549(2) 0.80493(12) 0.12537(6) 0.0259 1.0000 Uani . . . . . .
N1 N 0.3684(3) 0.82415(14) 0.34661(8) 0.0246 1.0000 Uani . . . . . .
N15 N 0.1387(3) 0.69814(14) 0.41623(8) 0.0272 1.0000 Uani . . . . . .
C2 C 0.5411(3) 0.83435(17) 0.29994(9) 0.0235 1.0000 Uani . . . . . .
C3 C 0.6778(3) 0.73681(16) 0.27489(8) 0.0213 1.0000 Uani . . . . . .
C4 C 0.6329(3) 0.61847(17) 0.30357(9) 0.0239 1.0000 Uani . . . . . .
C5 C 0.4583(3) 0.60357(17) 0.35211(9) 0.0241 1.0000 Uani . . . . . .
C6 C 0.3218(3) 0.70854(16) 0.37149(9) 0.0227 1.0000 Uani . . . . . .
C7 C 0.8497(3) 0.76089(17) 0.21777(8) 0.0228 1.0000 Uani . . . . . .
C8 C 1.0407(3) 0.66550(17) 0.20335(9) 0.0246 1.0000 Uani . . . . . .
C9 C 1.1082(3) 0.69647(17) 0.12913(9) 0.0223 1.0000 Uani . . . . . .
C10 C 0.8709(3) 0.73021(16) 0.09672(8) 0.0198 1.0000 Uani . . . . . .
C12 C 0.7592(3) 0.62288(17) 0.05746(9) 0.0242 1.0000 Uani . . . . . .
C16 C -0.0128(3) 0.80409(19) 0.43254(10) 0.0308 1.0000 Uani . . . . . .
C17 C 0.0744(3) 0.57729(19) 0.44508(11) 0.0340 1.0000 Uani . . . . . .
H21 H 0.5752 0.9185 0.2827 0.0266 1.0000 Uiso R . . . . .
H41 H 0.7251 0.5451 0.2894 0.0278 1.0000 Uiso R . . . . .
H51 H 0.4304 0.5210 0.3716 0.0286 1.0000 Uiso R . . . . .
H71 H 0.9208 0.8458 0.2244 0.0259 1.0000 Uiso R . . . . .
H81 H 1.1790 0.6775 0.2341 0.0295 1.0000 Uiso R . . . . .
H82 H 0.9739 0.5784 0.2054 0.0282 1.0000 Uiso R . . . . .
H91 H 1.1849 0.6234 0.1054 0.0262 1.0000 Uiso R . . . . .
H101 H 0.8865 0.8048 0.0636 0.0239 1.0000 Uiso R . . . . .
H121 H 0.7522 0.5491 0.0883 0.0294 1.0000 Uiso R . . . . .
H122 H 0.5969 0.6464 0.0438 0.0290 1.0000 Uiso R . . . . .
H131 H 0.8541 0.6364 -0.0349 0.0447 1.0000 Uiso R . . . . .
H141 H 1.3922 0.7849 0.1394 0.0387 1.0000 Uiso R . . . . .
H161 H -0.1759 0.7757 0.4417 0.0461 1.0000 Uiso R . . . . .
H162 H 0.0444 0.8475 0.4744 0.0470 1.0000 Uiso R . . . . .
H163 H -0.0177 0.8646 0.3929 0.0464 1.0000 Uiso R . . . . .
H171 H -0.0472 0.5899 0.4818 0.0500 1.0000 Uiso R . . . . .
H172 H 0.2121 0.5359 0.4670 0.0493 1.0000 Uiso R . . . . .
H173 H 0.0103 0.5220 0.4087 0.0495 1.0000 Uiso R . . . . .

loop_
_atom_site_aniso_label
_atom_site_aniso_U_11
_atom_site_aniso_U_22
_atom_site_aniso_U_33
_atom_site_aniso_U_23
_atom_site_aniso_U_13
_atom_site_aniso_U_12
O11 0.0171(5) 0.0401(7) 0.0188(5) -0.0019(5) 0.0000(5) 0.0070(5)
O13 0.0286(7) 0.0355(7) 0.0216(6) -0.0027(5) -0.0004(5) 0.0071(5)
O14 0.0140(5) 0.0357(7) 0.0281(6) 0.0039(6) -0.0022(5) -0.0028(5)
N1 0.0232(7) 0.0238(7) 0.0269(7) 0.0008(6) 0.0033(6) -0.0003(6)
N15 0.0255(7) 0.0249(8) 0.0312(7) 0.0023(6) 0.0090(6) -0.0013(7)
C2 0.0202(8) 0.0250(9) 0.0254(8) -0.0002(7) 0.0034(7) 0.0001(7)
C3 0.0189(8) 0.0247(8) 0.0204(7) -0.0011(7) -0.0020(6) -0.0007(6)
C4 0.0197(8) 0.0272(9) 0.0248(8) -0.0007(7) -0.0012(7) 0.0018(7)
C5 0.0208(8) 0.0250(8) 0.0264(8) 0.0024(7) 0.0013(7) 0.0005(7)
C6 0.0208(8) 0.0255(8) 0.0217(7) 0.0003(7) -0.0005(6) -0.0029(7)
C7 0.0196(8) 0.0300(8) 0.0186(7) -0.0010(7) -0.0030(6) -0.0003(7)
C8 0.0170(7) 0.0328(10) 0.0239(8) 0.0033(7) -0.0035(6) 0.0014(7)
C9 0.0149(7) 0.0279(9) 0.0241(7) 0.0006(7) 0.0004(6) 0.0009(7)
C10 0.0145(7) 0.0269(9) 0.0180(7) 0.0003(6) 0.0015(6) 0.0014(6)
C12 0.0183(8) 0.0302(9) 0.0242(8) -0.0011(7) 0.0003(7) -0.0002(7)
C16 0.0240(9) 0.0344(10) 0.0340(10) -0.0047(8) 0.0073(7) -0.0016(8)
C17 0.0272(10) 0.0319(10) 0.0429(11) 0.0096(9) 0.0075(9) -0.0059(8)

loop_
_atom_type_symbol
_atom_type_scat_dispersion_real
_atom_type_scat_dispersion_imag
_atom_type_scat_Cromer_Mann_a1
_atom_type_scat_Cromer_Mann_b1
_atom_type_scat_Cromer_Mann_a2
_atom_type_scat_Cromer_Mann_b2
_atom_type_scat_Cromer_Mann_a3
_atom_type_scat_Cromer_Mann_b3
_atom_type_scat_Cromer_Mann_a4
_atom_type_scat_Cromer_Mann_b4
_atom_type_scat_Cromer_Mann_c
_atom_type_scat_source
C 0.0181 0.0091 2.3100 20.8439 1.0200 10.2075 1.5886 0.5687 0.8650 51.6512 0.2156 'International Tables Vol C 4.2.6.8 and 6.1.1.4'
H 0.0000 0.0000 0.4930 10.5109 0.3229 26.1257 0.1402 3.1424 0.0408 57.7998 0.0030 'International Tables Vol C 4.2.6.8 and 6.1.1.4'
N 0.0311 0.0180 12.2126 0.0057 3.1322 9.8933 2.0125 28.9975 1.1663 0.5826 -11.5290 'International Tables Vol C 4.2.6.8 and 6.1.1.4'
O 0.0492 0.0322 3.0485 13.2771 2.2868 5.7011 1.5463 0.3239 0.8670 32.9089 0.2508 'International Tables Vol C 4.2.6.8 and 6.1.1.4'

loop_
_geom_angle_atom_site_label_1
_geom_angle_site_symmetry_1
_geom_angle_atom_site_label_2
_geom_angle_site_symmetry_2
_geom_angle_atom_site_label_3
_geom_angle_site_symmetry_3
_geom_angle
_geom_angle_publ_flag
C7 . O11 . C10 . 109.76(12) yes
C12 . O13 . H131 . 108.1 no
C9 . O14 . H141 . 108.2 no
C2 . N1 . C6 . 117.36(15) yes
C6 . N15 . C16 . 121.80(15) yes
C6 . N15 . C17 . 120.74(16) yes
C16 . N15 . C17 . 117.24(15) yes
N1 . C2 . C3 . 125.85(17) yes
N1 . C2 . H21 . 116.9 no
C3 . C2 . H21 . 117.3 no
C2 . C3 . C4 . 115.77(15) yes
C2 . C3 . C7 . 119.65(15) yes
C4 . C3 . C7 . 124.48(15) yes
C3 . C4 . C5 . 120.43(16) yes
C3 . C4 . H41 . 120.7 no
C5 . C4 . H41 . 118.9 no
C4 . C5 . C6 . 119.01(16) yes
C4 . C5 . H51 . 119.3 no
C6 . C5 . H51 . 121.7 no
C5 . C6 . N15 . 121.62(15) yes
C5 . C6 . N1 . 121.44(15) yes
N15 . C6 . N1 . 116.94(15) yes
C3 . C7 . O11 . 107.77(13) yes
C3 . C7 . C8 . 119.16(15) yes
O11 . C7 . C8 . 102.86(12) yes
C3 . C7 . H71 . 108.8 no
O11 . C7 . H71 . 107.3 no
C8 . C7 . H71 . 110.2 no
C7 . C8 . C9 . 102.04(13) yes
C7 . C8 . H81 . 111.5 no
C9 . C8 . H81 . 110.0 no
C7 . C8 . H82 . 110.2 no
C9 . C8 . H82 . 109.3 no
H81 . C8 . H82 . 113.1 no
C8 . C9 . O14 . 111.70(14) yes
C8 . C9 . C10 . 102.67(13) yes
O14 . C9 . C10 . 107.52(13) yes
C8 . C9 . H91 . 111.9 no
O14 . C9 . H91 . 110.7 no
C10 . C9 . H91 . 112.0 no
C9 . C10 . O11 . 105.93(12) yes
C9 . C10 . C12 . 113.40(14) yes
O11 . C10 . C12 . 108.56(13) yes
C9 . C10 . H101 . 111.4 no
O11 . C10 . H101 . 109.6 no
C12 . C10 . H101 . 107.9 no
C10 . C12 . O13 . 109.56(13) yes
C10 . C12 . H121 . 108.3 no
O13 . C12 . H121 . 108.4 no
C10 . C12 . H122 . 109.4 no
O13 . C12 . H122 . 112.1 no
H121 . C12 . H122 . 109.1 no
N15 . C16 . H161 . 110.7 no
N15 . C16 . H162 . 110.4 no
H161 . C16 . H162 . 107.6 no
N15 . C16 . H163 . 110.4 no
H161 . C16 . H163 . 108.0 no
H162 . C16 . H163 . 109.7 no
N15 . C17 . H171 . 109.2 no
N15 . C17 . H172 . 111.3 no
H171 . C17 . H172 . 107.1 no
N15 . C17 . H173 . 110.3 no
H171 . C17 . H173 . 109.6 no
H172 . C17 . H173 . 109.3 no

loop_
_geom_bond_atom_site_label_1
_geom_bond_site_symmetry_1
_geom_bond_atom_site_label_2
_geom_bond_site_symmetry_2
_geom_bond_distance
_geom_bond_publ_flag
O11 . C7 . 1.4607(18) yes
O11 . C10 . 1.4469(18) yes
O13 . C12 . 1.421(2) yes
O13 . H131 . 0.866 no
O14 . C9 . 1.428(2) yes
O14 . H141 . 0.852 no
N1 . C2 . 1.339(2) yes
N1 . C6 . 1.352(2) yes
N15 . C6 . 1.359(2) yes
N15 . C16 . 1.456(2) yes
N15 . C17 . 1.453(2) yes
C2 . C3 . 1.387(2) yes
C2 . H21 . 0.978 no
C3 . C4 . 1.404(2) yes
C3 . C7 . 1.500(2) yes
C4 . C5 . 1.377(2) yes
C4 . H41 . 0.981 no
C5 . C6 . 1.413(2) yes
C5 . H51 . 0.972 no
C7 . C8 . 1.513(2) yes
C7 . H71 . 1.001 no
C8 . C9 . 1.529(2) yes
C8 . H81 . 0.995 no
C8 . H82 . 1.005 no
C9 . C10 . 1.529(2) yes
C9 . H91 . 1.005 no
C10 . C12 . 1.515(2) yes
C10 . H101 . 1.027 no
C12 . H121 . 0.990 no
C12 . H122 . 0.991 no
C16 . H161 . 0.990 no
C16 . H162 . 0.991 no
C16 . H163 . 1.005 no
C17 . H171 . 1.002 no
C17 . H172 . 0.993 no
C17 . H173 . 0.990 no

loop_
_geom_hbond_atom_site_label_D
_geom_hbond_site_symmetry_D
_geom_hbond_atom_site_label_H
_geom_hbond_site_symmetry_H
_geom_hbond_atom_site_label_A
_geom_hbond_site_symmetry_A
_geom_hbond_angle_DHA
_geom_hbond_distance_DH
_geom_hbond_distance_HA
_geom_hbond_distance_DA
_geom_hbond_publ_flag
O13 . H131 . O14 2_465 165 0.87 1.95 2.796(2) yes
O14 . H141 . O11 1_655 167 0.85 1.88 2.715(2) yes

loop_
_cod_related_entry_id
_cod_related_entry_database
_cod_related_entry_code
1 ChemSpider 30658839
